data_7036874
loop_
_publ_author_name
'Lamprecht, Zandria'
'van Jaarsveld, Nina A.'
'Bezuidenhout, Daniela I.'
'Liles, David C.'
'Lotz, Simon'

_publ_section_title
;
 Synthesis and properties of mono- and dimetal Fischer multicarbene
 complexes derived from thiophene and thieno[2,3-b]thiophene.
;
_journal_issue 44
_journal_name_full 'Dalton transactions (Cambridge, England : 2003)'
_journal_page_first 19218
_journal_page_last 19231
_journal_paper_doi 10.1039/c5dt03555d
_journal_volume 44
_journal_year 2015
_chemical_formula_moiety 'C24 H16 O12 S2 W2, 0.5(C1 H2 Cl2)'
_chemical_formula_sum 'C24.5 H17 Cl O12 S2 W2'
_chemical_formula_weight 970.65
_chemical_name_systematic
'2-(Ethoxy-(pentacarbonyl-tungsten)-carbene)-4,6-diethoxy-5,5,5,5-tetracarbonyl-5-tungsta-cyclopenta[b]thieno[3,2-d]thiophene hemidichloromethane'
_space_group_crystal_system tetragonal
_space_group_IT_number 88
_space_group_name_Hall '-I 4ad'
_space_group_name_H-M_alt 'I 41/a'
_symmetry_space_group_name_Hall '-I 4ad'
_symmetry_space_group_name_H-M 'I 41/a :2'
_atom_sites_solution_hydrogens geom
_atom_sites_solution_primary intrinsic-phasing
_audit_creation_method SHELXL-2014/5
_audit_update_record
;
2015-05-19 deposited with the CCDC.
2015-10-09 downloaded from the CCDC.
;
_cell_angle_alpha 90
_cell_angle_beta 90
_cell_angle_gamma 90
_cell_formula_units_Z 16
_cell_length_a 26.7813(12)
_cell_length_b 26.7813(12)
_cell_length_c 17.3239(8)
_cell_measurement_reflns_used 9322
_cell_measurement_temperature 150(2)
_cell_measurement_theta_max 33.054
_cell_measurement_theta_min 2.567
_cell_volume 12425.4(10)
_computing_cell_refinement 'SAINT (Bruker, 2014)'
_computing_data_collection 'APEX2 (Bruker, 2014)'
_computing_data_reduction 'SAINT (Bruker, 2014)'
_computing_molecular_graphics
;
 ORTEP-3 for Windows (Farrugia, 1997), POV-RAY (Cason, 2004),
 Mercury (Macrae <i>et al</i>., 2008)
;
_computing_publication_material 'SHELXL-2014, PLATON (Spek, 2009)'
_computing_structure_refinement 'SHELXTL, SHELXL-2014 (Sheldrick, 2014)'
_computing_structure_solution 'SHELXTS (Sheldrick, 2014)'
_diffrn_ambient_temperature 150(2)
_diffrn_detector_area_resol_mean 10.24
_diffrn_measured_fraction_theta_full 1.000
_diffrn_measured_fraction_theta_max 0.996
_diffrn_measurement_device_type 'Bruker kappa, Photon 100 CMOS'
_diffrn_measurement_method '\w scans'
_diffrn_radiation_source 'I\ms micro focus'
_diffrn_radiation_type MoK\a
_diffrn_radiation_wavelength 0.71073
_diffrn_reflns_av_R_equivalents 0.0489
_diffrn_reflns_av_unetI/netI 0.0164
_diffrn_reflns_Laue_measured_fraction_full 1.000
_diffrn_reflns_Laue_measured_fraction_max 0.996
_diffrn_reflns_limit_h_max 41
_diffrn_reflns_limit_h_min -41
_diffrn_reflns_limit_k_max 41
_diffrn_reflns_limit_k_min -41
_diffrn_reflns_limit_l_max 26
_diffrn_reflns_limit_l_min -26
_diffrn_reflns_number 270658
_diffrn_reflns_point_group_measured_fraction_full 1.000
_diffrn_reflns_point_group_measured_fraction_max 0.996
_diffrn_reflns_theta_full 25.242
_diffrn_reflns_theta_max 33.240
_diffrn_reflns_theta_min 2.067
_exptl_absorpt_coefficient_mu 7.678
_exptl_absorpt_correction_T_max 0.7465
_exptl_absorpt_correction_T_min 0.4610
_exptl_absorpt_correction_type multi-scan
_exptl_absorpt_process_details 'SADABS (Bruker, 2014)'
_exptl_crystal_colour purple
_exptl_crystal_density_diffrn 2.076
_exptl_crystal_density_method 'not measured'
_exptl_crystal_description prism
_exptl_crystal_F_000 7312
_exptl_crystal_size_max 0.259
_exptl_crystal_size_mid 0.069
_exptl_crystal_size_min 0.058
_refine_diff_density_max 0.967
_refine_diff_density_min -0.563
_refine_diff_density_rms 0.124
_refine_ls_extinction_method none
_refine_ls_goodness_of_fit_ref 1.091
_refine_ls_hydrogen_treatment constr
_refine_ls_matrix_type full
_refine_ls_number_parameters 415
_refine_ls_number_reflns 11904
_refine_ls_number_restraints 2
_refine_ls_restrained_S_all 1.092
_refine_ls_R_factor_all 0.0302
_refine_ls_R_factor_gt 0.0200
_refine_ls_shift/su_max 0.010
_refine_ls_shift/su_mean 0.000
_refine_ls_structure_factor_coef Fsqd
_refine_ls_weighting_details 'w=1/[\s^2^(Fo^2^)+(0.0188P)^2^+19.9755P] where P=(Fo^2^+2Fc^2^)/3'
_refine_ls_weighting_scheme calc
_refine_ls_wR_factor_gt 0.0416
_refine_ls_wR_factor_ref 0.0446
_reflns_number_gt 10088
_reflns_number_total 11904
_reflns_threshold_expression 'I > 2\s(I)'
_cod_data_source_file c5dt03555d1.cif
_cod_data_source_block mo_ZL228F5_0m_a
_cod_depositor_comments 'Adding full bibliography for 7036872--7036876.cif.'
_cod_original_cell_volume 12425.4(13)
_cod_original_formula_sum 'C24.50 H17 Cl O12 S2 W2'
_cod_database_code 7036874
_shelx_estimated_absorpt_t_min 0.241
_shelx_estimated_absorpt_t_max 0.664
_shelxl_version_number 2014/5

loop_
_space_group_symop_operation_xyz
'x, y, z'
'-x+1/2, -y, z+1/2'
'-y+3/4, x+1/4, z+1/4'
'y+3/4, -x+3/4, z+3/4'
'x+1/2, y+1/2, z+1/2'
'-x+1, -y+1/2, z+1'
'-y+5/4, x+3/4, z+3/4'
'y+5/4, -x+5/4, z+5/4'
'-x, -y, -z'
'x-1/2, y, -z-1/2'
'y-3/4, -x-1/4, -z-1/4'
'-y-3/4, x-3/4, -z-3/4'
'-x+1/2, -y+1/2, -z+1/2'
'x, y+1/2, -z'
'y-1/4, -x+1/4, -z+1/4'
'-y-1/4, x-1/4, -z-1/4'

loop_
_atom_site_label
_atom_site_type_symbol
_atom_site_fract_x
_atom_site_fract_y
_atom_site_fract_z
_atom_site_U_iso_or_equiv
_atom_site_adp_type
_atom_site_occupancy
_atom_site_site_symmetry_order
_atom_site_calc_flag
_atom_site_refinement_flags_posn
_atom_site_refinement_flags_adp
_atom_site_refinement_flags_occupancy
_atom_site_disorder_assembly
_atom_site_disorder_group
W1 W 0.56510(2) 0.40289(2) 0.56786(2) 0.02085(2) Uani 1 1 d . . . . .
C1 C 0.50550(8) 0.44685(8) 0.58364(12) 0.0261(4) Uani 1 1 d . . . . .
O1 O 0.47029(6) 0.47061(7) 0.59419(10) 0.0366(4) Uani 1 1 d . . . . .
C2 C 0.51691(9) 0.34489(9) 0.56882(14) 0.0318(5) Uani 1 1 d . . . . .
O2 O 0.48819(7) 0.31317(7) 0.56740(13) 0.0506(5) Uani 1 1 d . . . . .
C3 C 0.55618(8) 0.40747(9) 0.44971(14) 0.0305(5) Uani 1 1 d . . . . .
O3 O 0.54974(8) 0.40998(9) 0.38521(11) 0.0500(5) Uani 1 1 d . . . . .
C4 C 0.57244(10) 0.39949(9) 0.68506(14) 0.0325(5) Uani 1 1 d . . . . .
O4 O 0.57523(10) 0.39806(8) 0.75041(12) 0.0584(6) Uani 1 1 d . . . . .
C5 C 0.63341(8) 0.36003(7) 0.55541(12) 0.0237(4) Uani 1 1 d . . . . .
O5 O 0.64695(6) 0.31283(6) 0.55873(11) 0.0345(4) Uani 1 1 d . . . . .
C6 C 0.62128(7) 0.46076(7) 0.55713(11) 0.0200(3) Uani 1 1 d . . . . .
O6 O 0.62306(5) 0.50977(5) 0.56182(8) 0.0233(3) Uani 1 1 d . . . . .
W2 W 0.78842(2) 0.63935(2) 0.46955(2) 0.01871(2) Uani 1 1 d . . . . .
C7 C 0.76256(8) 0.71029(8) 0.47804(13) 0.0267(4) Uani 1 1 d . . . . .
O7 O 0.74890(8) 0.75035(6) 0.48435(12) 0.0422(4) Uani 1 1 d . . . . .
C8 C 0.72421(8) 0.62023(8) 0.41372(12) 0.0238(4) Uani 1 1 d . . . . .
O8 O 0.68709(7) 0.61150(7) 0.38483(10) 0.0374(4) Uani 1 1 d . . . . .
C9 C 0.82129(9) 0.65769(8) 0.36699(14) 0.0297(4) Uani 1 1 d . . . . .
O9 O 0.83892(8) 0.67069(7) 0.31030(11) 0.0458(5) Uani 1 1 d . . . . .
C10 C 0.84928(9) 0.66611(9) 0.52739(15) 0.0351(5) Uani 1 1 d . . . . .
O10 O 0.88115(8) 0.68445(9) 0.55956(16) 0.0652(7) Uani 1 1 d . . . . .
C11 C 0.75624(9) 0.62292(8) 0.57371(12) 0.0256(4) Uani 1 1 d . . . . .
O11 O 0.73862(8) 0.61307(7) 0.63115(10) 0.0420(4) Uani 1 1 d . . . . .
C12 C 0.81439(7) 0.56204(7) 0.46895(10) 0.0192(3) Uani 1 1 d . . . . .
O12 O 0.85971(5) 0.54379(6) 0.45710(9) 0.0253(3) Uani 1 1 d . . . . .
S1 S 0.73739(2) 0.37137(2) 0.52229(3) 0.02322(9) Uani 1 1 d . . . . .
S2 S 0.81094(2) 0.45900(2) 0.48463(3) 0.02149(9) Uani 1 1 d . . . . .
C13 C 0.67654(7) 0.39093(7) 0.54001(11) 0.0209(4) Uani 1 1 d . . . . .
C14 C 0.67119(7) 0.44229(7) 0.53837(11) 0.0192(3) Uani 1 1 d . . . . .
C15 C 0.71688(7) 0.46685(7) 0.51952(11) 0.0183(3) Uani 1 1 d . . . . .
C16 C 0.75534(7) 0.43236(7) 0.50943(11) 0.0197(3) Uani 1 1 d . . . . .
C17 C 0.78292(7) 0.51877(7) 0.48590(11) 0.0193(3) Uani 1 1 d . . . . .
C18 C 0.73316(7) 0.51623(7) 0.50562(11) 0.0198(3) Uani 1 1 d . . . . .
H18 H 0.7121 0.5446 0.5095 0.024 Uiso 1 1 calc R U . . .
C19 C 0.60931(10) 0.27493(9) 0.5752(2) 0.0499(8) Uani 1 1 d . . . . .
H19A H 0.5848 0.2733 0.5325 0.060 Uiso 1 1 calc R U . . .
H19B H 0.5912 0.2834 0.6233 0.060 Uiso 1 1 calc R U . . .
C20 C 0.63507(12) 0.22631(12) 0.5837(3) 0.0745(13) Uani 1 1 d . . . . .
H20A H 0.6523 0.2180 0.5355 0.112 Uiso 1 1 calc R U . . .
H20B H 0.6105 0.2003 0.5956 0.112 Uiso 1 1 calc R U . . .
H20C H 0.6595 0.2285 0.6258 0.112 Uiso 1 1 calc R U . . .
C21 C 0.57789(8) 0.53746(8) 0.58029(14) 0.0283(4) Uani 1 1 d . . . . .
H21A H 0.5655 0.5281 0.6322 0.034 Uiso 1 1 calc R U . . .
H21B H 0.5514 0.5302 0.5420 0.034 Uiso 1 1 calc R U . . .
C22 C 0.59153(11) 0.59162(10) 0.5782(2) 0.0541(8) Uani 1 1 d . . . . .
H22A H 0.6199 0.5976 0.6127 0.081 Uiso 1 1 calc R U . . .
H22B H 0.5630 0.6117 0.5952 0.081 Uiso 1 1 calc R U . . .
H22C H 0.6006 0.6011 0.5254 0.081 Uiso 1 1 calc R U . . .
C23 C 0.90266(8) 0.57509(9) 0.44184(16) 0.0342(5) Uani 1 1 d . . . . .
H23A H 0.9047 0.6023 0.4804 0.041 Uiso 1 1 calc R U . . .
H23B H 0.9001 0.5902 0.3898 0.041 Uiso 1 1 calc R U . . .
C24 C 0.94785(9) 0.54227(11) 0.44683(19) 0.0431(6) Uani 1 1 d . . . . .
H24A H 0.9497 0.5273 0.4983 0.065 Uiso 1 1 calc R U . . .
H24B H 0.9779 0.5623 0.4375 0.065 Uiso 1 1 calc R U . . .
H24C H 0.9455 0.5158 0.4079 0.065 Uiso 1 1 calc R U . . .
Cl1 Cl 0.5462(3) 0.7210(3) 0.6142(2) 0.090(4) Uani 0.388(16) 1 d . . P A 1
Cl1A Cl 0.4932(17) 0.8025(6) 0.6391(8) 0.107(19) Uani 0.112(16) 1 d . . P A 2
C25 C 0.5052(14) 0.7667(6) 0.6456(12) 0.087(8) Uani 0.25 1 d . . P . .
Cl2A Cl 0.5553(4) 0.2562(4) 0.7844(5) 0.250(6) Uani 0.35 1 d D . P B 1
Cl2B Cl 0.4891(16) 0.2669(9) 0.7539(10) 0.241(12) Uani 0.15 1 d D . P B 2
C26 C 0.5000 0.2500 0.8482(11) 0.48(5) Uani 0.5 2 d DS T P . .

loop_
_atom_site_aniso_label
_atom_site_aniso_U_11
_atom_site_aniso_U_22
_atom_site_aniso_U_33
_atom_site_aniso_U_23
_atom_site_aniso_U_13
_atom_site_aniso_U_12
W1 0.01894(4) 0.02072(4) 0.02289(4) -0.00054(3) 0.00084(3) -0.00134(3)
C1 0.0263(10) 0.0303(10) 0.0217(9) 0.0003(8) 0.0018(8) -0.0008(8)
O1 0.0304(9) 0.0459(10) 0.0336(9) 0.0006(8) 0.0049(7) 0.0119(7)
C2 0.0263(10) 0.0311(11) 0.0380(12) -0.0102(9) 0.0074(9) -0.0032(9)
O2 0.0374(10) 0.0398(10) 0.0745(15) -0.0205(10) 0.0175(10) -0.0159(8)
C3 0.0208(9) 0.0400(13) 0.0307(11) -0.0031(9) -0.0002(8) 0.0033(9)
O3 0.0527(12) 0.0707(15) 0.0265(9) -0.0050(9) -0.0024(8) 0.0041(11)
C4 0.0414(13) 0.0251(10) 0.0311(11) 0.0006(9) -0.0033(9) 0.0008(9)
O4 0.0967(19) 0.0494(12) 0.0290(9) 0.0010(9) -0.0117(11) 0.0130(12)
C5 0.0249(10) 0.0196(9) 0.0265(9) -0.0001(7) -0.0020(8) -0.0008(7)
O5 0.0254(8) 0.0173(7) 0.0608(11) 0.0039(7) -0.0013(7) -0.0017(6)
C6 0.0216(9) 0.0195(8) 0.0189(8) 0.0010(7) -0.0021(7) 0.0015(7)
O6 0.0231(7) 0.0186(6) 0.0282(7) -0.0011(5) 0.0012(6) 0.0025(5)
W2 0.02119(4) 0.01632(3) 0.01863(3) -0.00004(3) 0.00011(3) -0.00145(3)
C7 0.0298(10) 0.0222(9) 0.0282(10) 0.0008(8) -0.0030(8) -0.0029(8)
O7 0.0524(11) 0.0215(8) 0.0526(11) 0.0012(8) -0.0069(9) 0.0059(7)
C8 0.0299(10) 0.0199(9) 0.0218(9) 0.0013(7) -0.0006(8) -0.0004(8)
O8 0.0343(9) 0.0403(10) 0.0376(9) -0.0037(8) -0.0124(7) -0.0036(7)
C9 0.0354(12) 0.0220(10) 0.0318(11) 0.0006(8) 0.0049(9) -0.0020(8)
O9 0.0625(13) 0.0364(10) 0.0386(10) 0.0084(8) 0.0217(9) -0.0033(9)
C10 0.0282(11) 0.0319(12) 0.0452(14) -0.0138(10) -0.0045(10) 0.0037(9)
O10 0.0360(11) 0.0650(15) 0.0946(18) -0.0472(14) -0.0212(11) 0.0046(10)
C11 0.0344(11) 0.0182(9) 0.0241(9) -0.0028(7) 0.0018(8) -0.0004(8)
O11 0.0650(13) 0.0327(9) 0.0281(8) -0.0015(7) 0.0163(8) -0.0070(8)
C12 0.0188(8) 0.0226(9) 0.0161(8) -0.0015(7) 0.0005(6) 0.0001(7)
O12 0.0200(7) 0.0233(7) 0.0325(8) -0.0018(6) 0.0067(6) -0.0005(5)
S1 0.0221(2) 0.0151(2) 0.0324(2) -0.00122(18) -0.00176(19) 0.00180(17)
S2 0.0183(2) 0.0185(2) 0.0277(2) -0.00241(18) 0.00038(17) 0.00176(16)
C13 0.0194(8) 0.0204(9) 0.0229(9) 0.0007(7) -0.0018(7) 0.0008(7)
C14 0.0205(8) 0.0173(8) 0.0197(8) 0.0001(6) -0.0016(7) -0.0003(7)
C15 0.0180(8) 0.0172(8) 0.0197(8) -0.0005(6) -0.0009(6) 0.0013(6)
C16 0.0204(8) 0.0156(8) 0.0232(8) -0.0018(7) -0.0022(7) 0.0001(6)
C17 0.0200(8) 0.0179(8) 0.0201(8) -0.0018(7) 0.0000(7) 0.0017(7)
C18 0.0208(8) 0.0168(8) 0.0218(8) -0.0006(7) 0.0001(7) 0.0015(6)
C19 0.0298(12) 0.0223(11) 0.098(3) 0.0100(13) 0.0028(14) -0.0067(9)
C20 0.0403(17) 0.0331(15) 0.150(4) 0.026(2) 0.013(2) -0.0035(13)
C21 0.0264(10) 0.0221(9) 0.0363(11) -0.0029(8) -0.0019(9) 0.0080(8)
C22 0.0429(15) 0.0222(12) 0.097(3) -0.0055(14) 0.0036(16) 0.0073(11)
C23 0.0215(10) 0.0338(12) 0.0472(14) 0.0030(10) 0.0108(9) -0.0033(9)
C24 0.0211(11) 0.0498(16) 0.0585(17) -0.0119(13) 0.0035(11) 0.0002(10)
Cl1 0.082(5) 0.118(6) 0.069(2) -0.022(3) -0.009(3) 0.061(5)
Cl1A 0.21(5) 0.041(8) 0.075(8) 0.024(6) 0.015(17) 0.038(16)
C25 0.12(2) 0.044(8) 0.100(18) -0.017(8) 0.02(2) 0.026(13)
Cl2A 0.248(10) 0.343(12) 0.159(7) -0.069(7) 0.051(6) -0.179(10)
Cl2B 0.33(4) 0.20(3) 0.194(18) 0.063(16) 0.03(2) 0.01(3)
C26 1.14(13) 0.19(3) 0.10(2) 0.000 0.000 -0.32(6)

loop_
_atom_type_symbol
_atom_type_description
_atom_type_scat_dispersion_real
_atom_type_scat_dispersion_imag
_atom_type_scat_source
C C 0.0033 0.0016 'International Tables Vol C Tables 4.2.6.8 and 6.1.1.4'
H H 0.0000 0.0000 'International Tables Vol C Tables 4.2.6.8 and 6.1.1.4'
O O 0.0106 0.0060 'International Tables Vol C Tables 4.2.6.8 and 6.1.1.4'
S S 0.1246 0.1234 'International Tables Vol C Tables 4.2.6.8 and 6.1.1.4'
W W -0.8490 6.8722 'International Tables Vol C Tables 4.2.6.8 and 6.1.1.4'
Cl Cl 0.1484 0.1585 'International Tables Vol C Tables 4.2.6.8 and 6.1.1.4'

loop_
_geom_angle_atom_site_label_1
_geom_angle_atom_site_label_2
_geom_angle_atom_site_label_3
_geom_angle
_geom_angle_site_symmetry_1
_geom_angle_site_symmetry_3
C1 W1 C2 86.66(9) . .
C1 W1 C4 88.12(9) . .
C2 W1 C4 91.09(10) . .
C1 W1 C3 90.46(9) . .
C2 W1 C3 88.85(10) . .
C4 W1 C3 178.58(10) . .
C1 W1 C6 98.31(8) . .
C2 W1 C6 173.73(8) . .
C4 W1 C6 92.88(9) . .
C3 W1 C6 87.29(8) . .
C1 W1 C5 175.21(8) . .
C2 W1 C5 97.63(8) . .
C4 W1 C5 89.67(9) . .
C3 W1 C5 91.75(8) . .
C6 W1 C5 77.56(7) . .
O1 C1 W1 177.3(2) . .
O2 C2 W1 177.0(2) . .
O3 C3 W1 177.9(2) . .
O4 C4 W1 178.2(3) . .
O5 C5 C13 109.73(18) . .
O5 C5 W1 137.36(15) . .
C13 C5 W1 112.91(14) . .
C5 O5 C19 119.10(19) . .
O6 C6 C14 108.54(16) . .
O6 C6 W1 137.13(14) . .
C14 C6 W1 114.32(13) . .
C6 O6 C21 119.47(16) . .
C7 W2 C8 88.95(9) . .
C7 W2 C9 89.14(9) . .
C8 W2 C9 90.65(9) . .
C7 W2 C10 84.74(9) . .
C8 W2 C10 173.65(9) . .
C9 W2 C10 89.91(10) . .
C7 W2 C11 89.64(9) . .
C8 W2 C11 90.52(9) . .
C9 W2 C11 178.30(9) . .
C10 W2 C11 88.79(10) . .
C7 W2 C12 175.85(8) . .
C8 W2 C12 91.62(8) . .
C9 W2 C12 94.96(8) . .
C10 W2 C12 94.63(8) . .
C11 W2 C12 86.24(8) . .
O7 C7 W2 178.2(2) . .
O8 C8 W2 176.28(19) . .
O9 C9 W2 176.1(2) . .
O10 C10 W2 174.6(2) . .
O11 C11 W2 178.9(2) . .
O12 C12 C17 105.47(16) . .
O12 C12 W2 129.97(14) . .
C17 C12 W2 124.51(13) . .
C12 O12 C23 122.87(17) . .
C16 S1 C13 89.93(9) . .
C16 S2 C17 90.28(9) . .
C14 C13 C5 119.35(18) . .
C14 C13 S1 113.13(15) . .
C5 C13 S1 127.52(15) . .
C13 C14 C15 111.97(17) . .
C13 C14 C6 115.25(17) . .
C15 C14 C6 132.78(17) . .
C16 C15 C18 111.76(17) . .
C16 C15 C14 110.91(17) . .
C18 C15 C14 137.28(18) . .
C15 C16 S2 113.53(14) . .
C15 C16 S1 114.02(15) . .
S2 C16 S1 132.43(12) . .
C18 C17 C12 130.26(17) . .
C18 C17 S2 111.67(14) . .
C12 C17 S2 118.04(14) . .
C17 C18 C15 112.76(17) . .
C17 C18 H18 123.6 . .
C15 C18 H18 123.6 . .
O5 C19 C20 108.0(2) . .
O5 C19 H19A 110.1 . .
C20 C19 H19A 110.1 . .
O5 C19 H19B 110.1 . .
C20 C19 H19B 110.1 . .
H19A C19 H19B 108.4 . .
C19 C20 H20A 109.5 . .
C19 C20 H20B 109.5 . .
H20A C20 H20B 109.5 . .
C19 C20 H20C 109.5 . .
H20A C20 H20C 109.5 . .
H20B C20 H20C 109.5 . .
O6 C21 C22 106.6(2) . .
O6 C21 H21A 110.4 . .
C22 C21 H21A 110.4 . .
O6 C21 H21B 110.4 . .
C22 C21 H21B 110.4 . .
H21A C21 H21B 108.6 . .
C21 C22 H22A 109.5 . .
C21 C22 H22B 109.5 . .
H22A C22 H22B 109.5 . .
C21 C22 H22C 109.5 . .
H22A C22 H22C 109.5 . .
H22B C22 H22C 109.5 . .
O12 C23 C24 107.0(2) . .
O12 C23 H23A 110.3 . .
C24 C23 H23A 110.3 . .
O12 C23 H23B 110.3 . .
C24 C23 H23B 110.3 . .
H23A C23 H23B 108.6 . .
C23 C24 H24A 109.5 . .
C23 C24 H24B 109.5 . .
H24A C24 H24B 109.5 . .
C23 C24 H24C 109.5 . .
H24A C24 H24C 109.5 . .
H24B C24 H24C 109.5 . .
Cl1 C25 Cl1 96(2) 12_767 .
Cl1A C25 Cl1A 91(2) . 12_767
Cl2A C26 Cl2A 106.8(11) 6_554 .

loop_
_geom_bond_atom_site_label_1
_geom_bond_atom_site_label_2
_geom_bond_distance
_geom_bond_site_symmetry_2
W1 C1 2.002(2) .
W1 C2 2.019(2) .
W1 C4 2.042(2) .
W1 C3 2.064(2) .
W1 C6 2.168(2) .
W1 C5 2.170(2) .
C1 O1 1.152(3) .
C2 O2 1.146(3) .
C3 O3 1.133(3) .
C4 O4 1.135(3) .
C5 O5 1.317(2) .
C5 C13 1.446(3) .
O5 C19 1.459(3) .
C6 O6 1.316(2) .
C6 C14 1.462(3) .
O6 C21 1.455(2) .
W2 C7 2.027(2) .
W2 C8 2.038(2) .
W2 C9 2.043(2) .
W2 C10 2.043(2) .
W2 C11 2.048(2) .
W2 C12 2.184(2) .
C7 O7 1.139(3) .
C8 O8 1.137(3) .
C9 O9 1.144(3) .
C10 O10 1.132(3) .
C11 O11 1.132(3) .
C12 O12 1.325(2) .
C12 C17 1.463(3) .
O12 C23 1.448(3) .
S1 C16 1.7170(19) .
S1 C13 1.739(2) .
S2 C16 1.706(2) .
S2 C17 1.7681(19) .
C13 C14 1.383(3) .
C14 C15 1.427(3) .
C15 C16 1.394(3) .
C15 C18 1.413(3) .
C17 C18 1.377(3) .
C18 H18 0.9500 .
C19 C20 1.481(4) .
C19 H19A 0.9900 .
C19 H19B 0.9900 .
C20 H20A 0.9800 .
C20 H20B 0.9800 .
C20 H20C 0.9800 .
C21 C22 1.496(3) .
C21 H21A 0.9900 .
C21 H21B 0.9900 .
C22 H22A 0.9800 .
C22 H22B 0.9800 .
C22 H22C 0.9800 .
C23 C24 1.498(3) .
C23 H23A 0.9900 .
C23 H23B 0.9900 .
C24 H24A 0.9800 .
C24 H24B 0.9800 .
C24 H24C 0.9800 .
Cl1 C25 1.73(2) .
Cl1A C25 1.77(4) 15_566
Cl2A C26 1.855(12) .
Cl2B C26 1.720(17) .

loop_
_geom_torsion_atom_site_label_1
_geom_torsion_atom_site_label_2
_geom_torsion_atom_site_label_3
_geom_torsion_atom_site_label_4
_geom_torsion
C13 C5 O5 C19 178.9(2)
W1 C5 O5 C19 -0.3(4)
C14 C6 O6 C21 -179.76(17)
W1 C6 O6 C21 1.5(3)
C17 C12 O12 C23 -177.18(19)
W2 C12 O12 C23 0.4(3)
O5 C5 C13 C14 -176.46(19)
W1 C5 C13 C14 2.9(2)
O5 C5 C13 S1 3.6(3)
W1 C5 C13 S1 -177.03(12)
C16 S1 C13 C14 -1.90(16)
C16 S1 C13 C5 178.08(19)
C5 C13 C14 C15 -177.75(17)
S1 C13 C14 C15 2.2(2)
C5 C13 C14 C6 3.2(3)
S1 C13 C14 C6 -176.77(14)
O6 C6 C14 C13 173.05(17)
W1 C6 C14 C13 -7.9(2)
O6 C6 C14 C15 -5.7(3)
W1 C6 C14 C15 173.38(17)
C13 C14 C15 C16 -1.4(2)
C6 C14 C15 C16 177.4(2)
C13 C14 C15 C18 175.7(2)
C6 C14 C15 C18 -5.6(4)
C18 C15 C16 S2 0.8(2)
C14 C15 C16 S2 178.64(13)
C18 C15 C16 S1 -177.90(14)
C14 C15 C16 S1 0.0(2)
C17 S2 C16 C15 -0.79(16)
C17 S2 C16 S1 177.58(16)
C13 S1 C16 C15 1.08(16)
C13 S1 C16 S2 -177.29(16)
O12 C12 C17 C18 177.1(2)
W2 C12 C17 C18 -0.7(3)
O12 C12 C17 S2 -0.9(2)
W2 C12 C17 S2 -178.65(9)
C16 S2 C17 C18 0.60(15)
C16 S2 C17 C12 178.94(16)
C12 C17 C18 C15 -178.36(19)
S2 C17 C18 C15 -0.3(2)
C16 C15 C18 C17 -0.3(2)
C14 C15 C18 C17 -177.4(2)
C5 O5 C19 C20 -174.1(3)
C6 O6 C21 C22 -177.8(2)
C12 O12 C23 C24 169.4(2)
